data_4337147
loop_
_publ_author_name
'Almodares, Zahra'
'Lucas, Stephanie J.'
'Crossley, Benjamin D.'
'Basri, Aida M.'
'Pask, Christopher M.'
'Hebden, Andrew J.'
'Phillips, Roger M.'
'McGowan, Patrick C.'

_publ_section_title
;
 Rhodium, iridium, and ruthenium half-sandwich picolinamide complexes as
 anticancer agents.
;
_journal_issue 2
_journal_name_full 'Inorganic chemistry'
_journal_page_first 727
_journal_page_last 736
_journal_paper_doi 10.1021/ic401529u
_journal_volume 53
_journal_year 2014
_chemical_formula_moiety 'C22 H24 Cl3 Ir N2 O2'
_chemical_formula_sum 'C22 H24 Cl3 Ir N2 O2'
_chemical_formula_weight 646.98
_chemical_name_systematic
; 
 ? 
;
_space_group_IT_number 14
_symmetry_cell_setting monoclinic
_symmetry_space_group_name_Hall '-P 2yn'
_symmetry_space_group_name_H-M 'P 1 21/n 1'
_atom_sites_solution_hydrogens geom
_atom_sites_solution_primary direct
_atom_sites_solution_secondary difmap
_audit_creation_method SHELXL-97
_cell_angle_alpha 90.00
_cell_angle_beta 96.546(4)
_cell_angle_gamma 90.00
_cell_formula_units_Z 4
_cell_length_a 9.7097(9)
_cell_length_b 14.6340(15)
_cell_length_c 16.3669(15)
_cell_measurement_reflns_used 7685
_cell_measurement_temperature 150(2)
_cell_measurement_theta_max 30.222
_cell_measurement_theta_min 2.528
_cell_volume 2310.4(4)
_computing_cell_refinement
;
APEX 2 software, Bruker Nonius 2004
;
_computing_data_collection
;
APEX 2 software, Bruker Nonius 2004 
;
_computing_data_reduction
;
SAINT - Bruker Integration program embedded in
APEX 2 software, Bruker Nonius 2004
;
_computing_molecular_graphics 'ORTEP-III Version 1.08 (Farrugia, 2005)'
_computing_publication_material
;
enCIFer: A program for viewing, editing and visualising CIFs. 
F. H. Allen, O. Johnson, G. P. Shields, B. R. Smith, M. Towler, 
J. Applied Cryst., 37, 331-334, 2004
;
_computing_structure_refinement
;
SHELXL-97 (Sheldrick, G. M.     Acta Cryst. (2008). A64, 112)
XSeed (L.J.Barbour, J.Supramol. Chem., 2003, 1, 189.) 
;
_computing_structure_solution
;
SHELXS-97 (Sheldrick, G. M.     Acta Cryst. (2008). A64, 112)
XSeed (L.J.Barbour, J.Supramol. Chem., 2003, 1, 189.)
;
_diffrn_ambient_temperature 150(2)
_diffrn_detector_area_resol_mean '120 microns'
_diffrn_measured_fraction_theta_full 0.996
_diffrn_measured_fraction_theta_max 0.996
_diffrn_measurement_device_type 'Bruker X8 Apex diffractometer'
_diffrn_measurement_method 'Rotation images'
_diffrn_radiation_monochromator graphite
_diffrn_radiation_source 'fine-focus sealed tube'
_diffrn_radiation_type MoK\a
_diffrn_radiation_wavelength 0.71073
_diffrn_reflns_av_R_equivalents 0.0551
_diffrn_reflns_av_sigmaI/netI 0.0292
_diffrn_reflns_limit_h_max 13
_diffrn_reflns_limit_h_min -13
_diffrn_reflns_limit_k_max 20
_diffrn_reflns_limit_k_min -20
_diffrn_reflns_limit_l_max 23
_diffrn_reflns_limit_l_min -21
_diffrn_reflns_number 63960
_diffrn_reflns_theta_full 30.27
_diffrn_reflns_theta_max 30.27
_diffrn_reflns_theta_min 2.87
_diffrn_standards_decay_% 0
_diffrn_standards_interval_count 0
_diffrn_standards_interval_time 0
_diffrn_standards_number 0
_exptl_absorpt_coefficient_mu 6.147
_exptl_absorpt_correction_T_max 0.8371
_exptl_absorpt_correction_T_min 0.2600
_exptl_absorpt_correction_type multi-scan
_exptl_absorpt_process_details
;
See Sheldrick, G. M. (2002). SADABS.
 University of Gottingen, Germany. 
;
_exptl_crystal_colour yellow
_exptl_crystal_density_diffrn 1.860
_exptl_crystal_density_method 'not measured'
_exptl_crystal_description plate
_exptl_crystal_F_000 1256
_exptl_crystal_size_max 0.30
_exptl_crystal_size_mid 0.12
_exptl_crystal_size_min 0.03
_refine_diff_density_max 1.378
_refine_diff_density_min -1.691
_refine_diff_density_rms 0.118
_refine_ls_extinction_method none
_refine_ls_goodness_of_fit_ref 1.067
_refine_ls_hydrogen_treatment mixed
_refine_ls_matrix_type full
_refine_ls_number_parameters 284
_refine_ls_number_reflns 6880
_refine_ls_number_restraints 0
_refine_ls_restrained_S_all 1.067
_refine_ls_R_factor_all 0.0318
_refine_ls_R_factor_gt 0.0220
_refine_ls_shift/su_max 0.004
_refine_ls_shift/su_mean 0.000
_refine_ls_structure_factor_coef Fsqd
_refine_ls_weighting_details 'calc w=1/[\s^2^(Fo^2^)+(0.0180P)^2^+1.6609P] where P=(Fo^2^+2Fc^2^)/3'
_refine_ls_weighting_scheme calc
_refine_ls_wR_factor_gt 0.0444
_refine_ls_wR_factor_ref 0.0477
_reflns_number_gt 5864
_reflns_number_total 6880
_reflns_threshold_expression >2sigma(I)
_cod_data_source_file ic401529u_si_002.cif
_cod_data_source_block c:\users\steph\desktop\sjl170
_cod_original_sg_symbol_H-M P21/n
_cod_database_code 4337147

loop_
_symmetry_equiv_pos_as_xyz
'x, y, z'
'-x+1/2, y+1/2, -z+1/2'
'-x, -y, -z'
'x-1/2, -y-1/2, z-1/2'

loop_
_atom_site_label
_atom_site_type_symbol
_atom_site_fract_x
_atom_site_fract_y
_atom_site_fract_z
_atom_site_U_iso_or_equiv
_atom_site_adp_type
_atom_site_occupancy
_atom_site_symmetry_multiplicity
_atom_site_calc_flag
_atom_site_refinement_flags
Ir1 Ir 0.788989(8) 0.536412(6) 0.231784(6) 0.01469(3) Uani 1 1 d .
Cl1 Cl 0.82615(7) 0.65964(4) 0.13560(4) 0.02373(13) Uani 1 1 d .
Cl2 Cl 1.18296(7) 0.36206(5) 0.32942(5) 0.02771(14) Uani 1 1 d .
Cl3 Cl 1.45583(7) 0.65447(6) 0.47448(5) 0.03407(16) Uani 1 1 d .
O1 O 0.3544(2) 0.37835(18) 0.04744(17) 0.0363(5) Uani 1 1 d .
O2 O 1.16454(19) 0.45002(14) 0.14761(13) 0.0307(5) Uani 1 1 d .
N1 N 0.7922(2) 0.45321(13) 0.12638(13) 0.0175(4) Uani 1 1 d .
N2 N 1.0026(2) 0.50658(15) 0.22970(13) 0.0188(4) Uani 1 1 d .
C1 C 0.6662(2) 0.62517(17) 0.30602(16) 0.0206(5) Uani 1 1 d .
C2 C 0.5756(2) 0.55880(18) 0.25991(17) 0.0201(5) Uani 1 1 d .
C3 C 0.6221(2) 0.46774(17) 0.28804(15) 0.0184(5) Uani 1 1 d .
C4 C 0.7446(2) 0.47755(18) 0.34805(16) 0.0201(5) Uani 1 1 d .
C5 C 0.7707(2) 0.57560(19) 0.35950(16) 0.0215(5) Uani 1 1 d .
C6 C 0.4520(3) 0.5826(2) 0.19979(18) 0.0265(6) Uani 1 1 d .
H6A H 0.3720 0.5944 0.2297 0.040 Uiso 1 1 calc R
H6B H 0.4311 0.5316 0.1616 0.040 Uiso 1 1 calc R
H6C H 0.4726 0.6373 0.1689 0.040 Uiso 1 1 calc R
C7 C 0.5491(3) 0.37909(18) 0.26313(18) 0.0244(5) Uani 1 1 d .
H7A H 0.6178 0.3302 0.2617 0.037 Uiso 1 1 calc R
H7B H 0.4973 0.3860 0.2085 0.037 Uiso 1 1 calc R
H7C H 0.4849 0.3636 0.3031 0.037 Uiso 1 1 calc R
C8 C 0.8227(3) 0.4021(2) 0.39564(17) 0.0261(6) Uani 1 1 d .
H8A H 0.8033 0.4042 0.4531 0.039 Uiso 1 1 calc R
H8B H 0.9223 0.4101 0.3932 0.039 Uiso 1 1 calc R
H8C H 0.7932 0.3430 0.3716 0.039 Uiso 1 1 calc R
C9 C 0.8768(3) 0.6173(2) 0.42409(17) 0.0311(6) Uani 1 1 d .
H9A H 0.9043 0.6776 0.4056 0.047 Uiso 1 1 calc R
H9B H 0.9584 0.5775 0.4325 0.047 Uiso 1 1 calc R
H9C H 0.8362 0.6236 0.4759 0.047 Uiso 1 1 calc R
C10 C 0.6498(3) 0.72723(18) 0.2997(2) 0.0292(6) Uani 1 1 d .
H10A H 0.5720 0.7465 0.3289 0.044 Uiso 1 1 calc R
H10B H 0.6315 0.7448 0.2416 0.044 Uiso 1 1 calc R
H10C H 0.7350 0.7569 0.3243 0.044 Uiso 1 1 calc R
C31 C 0.6773(3) 0.42501(18) 0.07736(16) 0.0215(5) Uani 1 1 d .
H31 H 0.5883 0.4395 0.0924 0.026 Uiso 1 1 calc R
C32 C 0.6875(3) 0.37533(19) 0.00558(17) 0.0257(6) Uani 1 1 d .
H32 H 0.6061 0.3535 -0.0261 0.031 Uiso 1 1 calc R
C33 C 0.8179(3) 0.35777(19) -0.01960(17) 0.0268(6) Uani 1 1 d .
H33 H 0.8261 0.3261 -0.0695 0.032 Uiso 1 1 calc R
C34 C 0.9366(3) 0.38799(19) 0.03037(16) 0.0236(5) Uani 1 1 d .
H34 H 1.0264 0.3772 0.0148 0.028 Uiso 1 1 calc R
C35 C 0.9202(2) 0.43405(17) 0.10321(16) 0.0179(5) Uani 1 1 d .
C36 C 1.0425(3) 0.46457(17) 0.16243(16) 0.0204(5) Uani 1 1 d .
C37 C 1.1106(2) 0.54053(17) 0.28853(16) 0.0192(5) Uani 1 1 d .
C38 C 1.1288(3) 0.63545(18) 0.29958(18) 0.0234(5) Uani 1 1 d .
H38 H 1.0683 0.6761 0.2676 0.028 Uiso 1 1 calc R
C39 C 1.2336(3) 0.6717(2) 0.35651(18) 0.0267(6) Uani 1 1 d .
H39 H 1.2441 0.7359 0.3635 0.032 Uiso 1 1 calc R
C40 C 1.3222(2) 0.6109(2) 0.40256(17) 0.0247(5) Uani 1 1 d .
C41 C 1.3083(3) 0.5163(2) 0.39454(17) 0.0244(6) Uani 1 1 d .
H41 H 1.3695 0.4763 0.4267 0.029 Uiso 1 1 calc R
C42 C 1.2012(2) 0.48153(18) 0.33745(17) 0.0210(5) Uani 1 1 d .
H1 H 0.292(4) 0.402(3) 0.071(3) 0.059(13) Uiso 1 1 d .
H2 H 0.323(4) 0.366(3) 0.004(3) 0.064(15) Uiso 1 1 d .

loop_
_atom_site_aniso_label
_atom_site_aniso_U_11
_atom_site_aniso_U_22
_atom_site_aniso_U_33
_atom_site_aniso_U_23
_atom_site_aniso_U_13
_atom_site_aniso_U_12
Ir1 0.01455(4) 0.01663(5) 0.01294(5) -0.00147(4) 0.00176(3) -0.00069(3)
Cl1 0.0337(3) 0.0189(3) 0.0195(3) 0.0016(2) 0.0069(2) 0.0000(2)
Cl2 0.0264(3) 0.0226(3) 0.0336(4) 0.0008(3) 0.0015(3) -0.0007(2)
Cl3 0.0292(3) 0.0435(4) 0.0275(4) -0.0052(3) -0.0054(3) -0.0122(3)
O1 0.0252(10) 0.0500(15) 0.0336(13) -0.0091(12) 0.0034(10) 0.0024(10)
O2 0.0206(9) 0.0429(13) 0.0298(11) -0.0105(9) 0.0081(8) -0.0008(8)
N1 0.0206(9) 0.0157(10) 0.0162(10) 0.0018(8) 0.0022(8) -0.0021(7)
N2 0.0164(9) 0.0220(10) 0.0178(11) -0.0035(9) 0.0016(8) -0.0011(8)
C1 0.0224(11) 0.0211(12) 0.0198(13) -0.0015(10) 0.0087(9) 0.0003(9)
C2 0.0168(10) 0.0238(12) 0.0202(13) -0.0015(10) 0.0041(9) 0.0015(9)
C3 0.0171(10) 0.0227(12) 0.0160(12) 0.0026(10) 0.0045(9) -0.0007(9)
C4 0.0200(11) 0.0284(14) 0.0125(11) 0.0019(10) 0.0043(9) 0.0005(9)
C5 0.0213(11) 0.0280(13) 0.0160(12) -0.0036(11) 0.0057(9) -0.0026(10)
C6 0.0202(11) 0.0343(15) 0.0251(14) 0.0035(12) 0.0028(10) 0.0051(10)
C7 0.0235(11) 0.0235(13) 0.0266(14) 0.0004(11) 0.0043(10) -0.0051(10)
C8 0.0273(12) 0.0324(15) 0.0187(13) 0.0059(12) 0.0034(10) 0.0031(11)
C9 0.0297(13) 0.0462(18) 0.0174(14) -0.0114(13) 0.0027(10) -0.0093(13)
C10 0.0354(14) 0.0181(12) 0.0364(17) -0.0044(12) 0.0136(12) 0.0004(11)
C31 0.0222(11) 0.0243(13) 0.0173(13) -0.0001(11) -0.0009(9) -0.0015(10)
C32 0.0301(13) 0.0272(14) 0.0181(13) -0.0018(11) -0.0040(10) -0.0027(11)
C33 0.0393(15) 0.0262(14) 0.0148(13) -0.0053(11) 0.0022(11) -0.0019(11)
C34 0.0300(12) 0.0236(13) 0.0185(13) -0.0025(11) 0.0080(10) 0.0001(10)
C35 0.0203(10) 0.0169(11) 0.0167(12) -0.0007(10) 0.0035(9) -0.0010(9)
C36 0.0219(11) 0.0215(12) 0.0181(12) -0.0004(10) 0.0036(9) -0.0010(9)
C37 0.0153(10) 0.0235(12) 0.0193(13) -0.0045(10) 0.0032(9) -0.0019(9)
C38 0.0205(11) 0.0242(13) 0.0252(14) -0.0032(11) 0.0019(10) 0.0007(10)
C39 0.0255(12) 0.0248(13) 0.0298(15) -0.0073(12) 0.0039(11) -0.0043(10)
C40 0.0203(11) 0.0339(15) 0.0195(13) -0.0047(12) 0.0009(9) -0.0072(11)
C41 0.0196(11) 0.0326(15) 0.0208(14) 0.0007(11) 0.0012(10) -0.0008(10)
C42 0.0189(11) 0.0236(13) 0.0208(13) -0.0014(10) 0.0034(9) -0.0019(9)

loop_
_atom_type_symbol
_atom_type_description
_atom_type_scat_dispersion_real
_atom_type_scat_dispersion_imag
_atom_type_scat_source
C C 0.0033 0.0016 'International Tables Vol C Tables 4.2.6.8 and 6.1.1.4'
H H 0.0000 0.0000 'International Tables Vol C Tables 4.2.6.8 and 6.1.1.4'
N N 0.0061 0.0033 'International Tables Vol C Tables 4.2.6.8 and 6.1.1.4'
O O 0.0106 0.0060 'International Tables Vol C Tables 4.2.6.8 and 6.1.1.4'
Cl Cl 0.1484 0.1585 'International Tables Vol C Tables 4.2.6.8 and 6.1.1.4'
Ir Ir -1.4442 7.9887 'International Tables Vol C Tables 4.2.6.8 and 6.1.1.4'

loop_
_geom_angle_atom_site_label_1
_geom_angle_atom_site_label_2
_geom_angle_atom_site_label_3
_geom_angle
N1 Ir1 N2 76.30(8)
N1 Ir1 C4 120.54(9)
N2 Ir1 C4 102.93(9)
N1 Ir1 C5 159.71(9)
N2 Ir1 C5 104.73(9)
C4 Ir1 C5 39.18(10)
N1 Ir1 C3 99.14(9)
N2 Ir1 C3 132.95(9)
C4 Ir1 C3 39.03(9)
C5 Ir1 C3 64.95(9)
N1 Ir1 C2 111.02(9)
N2 Ir1 C2 168.49(9)
C4 Ir1 C2 65.82(10)
C5 Ir1 C2 65.22(10)
C3 Ir1 C2 38.93(9)
N1 Ir1 C1 147.51(9)
N2 Ir1 C1 135.76(9)
C4 Ir1 C1 65.18(10)
C5 Ir1 C1 38.53(10)
C3 Ir1 C1 64.52(9)
C2 Ir1 C1 38.67(9)
N1 Ir1 Cl1 83.25(6)
N2 Ir1 Cl1 85.71(6)
C4 Ir1 Cl1 155.86(7)
C5 Ir1 Cl1 117.01(7)
C3 Ir1 Cl1 140.95(7)
C2 Ir1 Cl1 103.68(7)
C1 Ir1 Cl1 92.79(7)
H1 O1 H2 107(4)
C31 N1 C35 118.9(2)
C31 N1 Ir1 124.60(17)
C35 N1 Ir1 116.25(16)
C36 N2 C37 116.7(2)
C36 N2 Ir1 118.45(16)
C37 N2 Ir1 124.10(16)
C5 C1 C2 108.5(2)
C5 C1 C10 126.7(2)
C2 C1 C10 124.8(2)
C5 C1 Ir1 69.89(14)
C2 C1 Ir1 69.97(14)
C10 C1 Ir1 127.10(18)
C1 C2 C3 107.3(2)
C1 C2 C6 124.9(2)
C3 C2 C6 127.7(2)
C1 C2 Ir1 71.37(13)
C3 C2 Ir1 70.49(13)
C6 C2 Ir1 126.76(19)
C4 C3 C2 108.7(2)
C4 C3 C7 125.9(2)
C2 C3 C7 125.3(2)
C4 C3 Ir1 69.73(13)
C2 C3 Ir1 70.58(13)
C7 C3 Ir1 128.69(18)
C3 C4 C5 107.3(2)
C3 C4 C8 126.8(2)
C5 C4 C8 125.6(2)
C3 C4 Ir1 71.24(14)
C5 C4 Ir1 71.07(14)
C8 C4 Ir1 127.20(17)
C1 C5 C4 108.2(2)
C1 C5 C9 126.1(3)
C4 C5 C9 125.2(2)
C1 C5 Ir1 71.57(14)
C4 C5 Ir1 69.75(14)
C9 C5 Ir1 130.29(17)
C2 C6 H6A 109.5
C2 C6 H6B 109.5
H6A C6 H6B 109.5
C2 C6 H6C 109.5
H6A C6 H6C 109.5
H6B C6 H6C 109.5
C3 C7 H7A 109.5
C3 C7 H7B 109.5
H7A C7 H7B 109.5
C3 C7 H7C 109.5
H7A C7 H7C 109.5
H7B C7 H7C 109.5
C4 C8 H8A 109.5
C4 C8 H8B 109.5
H8A C8 H8B 109.5
C4 C8 H8C 109.5
H8A C8 H8C 109.5
H8B C8 H8C 109.5
C5 C9 H9A 109.5
C5 C9 H9B 109.5
H9A C9 H9B 109.5
C5 C9 H9C 109.5
H9A C9 H9C 109.5
H9B C9 H9C 109.5
C1 C10 H10A 109.5
C1 C10 H10B 109.5
H10A C10 H10B 109.5
C1 C10 H10C 109.5
H10A C10 H10C 109.5
H10B C10 H10C 109.5
N1 C31 C32 121.5(2)
N1 C31 H31 119.2
C32 C31 H31 119.2
C31 C32 C33 119.8(2)
C31 C32 H32 120.1
C33 C32 H32 120.1
C32 C33 C34 118.7(2)
C32 C33 H33 120.7
C34 C33 H33 120.7
C35 C34 C33 118.9(2)
C35 C34 H34 120.5
C33 C34 H34 120.5
N1 C35 C34 122.1(2)
N1 C35 C36 115.7(2)
C34 C35 C36 122.2(2)
O2 C36 N2 126.7(2)
O2 C36 C35 121.1(2)
N2 C36 C35 112.2(2)
C38 C37 C42 117.9(2)
C38 C37 N2 120.0(2)
C42 C37 N2 122.0(2)
C39 C38 C37 121.9(3)
C39 C38 H38 119.0
C37 C38 H38 119.0
C40 C39 C38 118.2(3)
C40 C39 H39 120.9
C38 C39 H39 120.9
C41 C40 C39 122.3(2)
C41 C40 Cl3 118.4(2)
C39 C40 Cl3 119.3(2)
C40 C41 C42 118.4(2)
C40 C41 H41 120.8
C42 C41 H41 120.8
C41 C42 C37 121.2(2)
C41 C42 Cl2 117.9(2)
C37 C42 Cl2 120.88(19)

loop_
_geom_bond_atom_site_label_1
_geom_bond_atom_site_label_2
_geom_bond_distance
Ir1 N1 2.115(2)
Ir1 N2 2.123(2)
Ir1 C4 2.176(3)
Ir1 C5 2.194(3)
Ir1 C3 2.197(2)
Ir1 C2 2.198(2)
Ir1 C1 2.217(2)
Ir1 Cl1 2.4475(7)
Cl2 C42 1.761(3)
Cl3 C40 1.768(3)
O1 H1 0.84(4)
O1 H2 0.76(5)
O2 C36 1.255(3)
N1 C31 1.362(3)
N1 C35 1.369(3)
N2 C36 1.355(3)
N2 C37 1.429(3)
C1 C5 1.456(4)
C1 C2 1.462(4)
C1 C10 1.504(4)
C2 C3 1.464(3)
C2 C6 1.503(4)
C3 C4 1.461(3)
C3 C7 1.512(3)
C4 C5 1.465(4)
C4 C8 1.505(4)
C5 C9 1.517(4)
C6 H6A 0.9800
C6 H6B 0.9800
C6 H6C 0.9800
C7 H7A 0.9800
C7 H7B 0.9800
C7 H7C 0.9800
C8 H8A 0.9800
C8 H8B 0.9800
C8 H8C 0.9800
C9 H9A 0.9800
C9 H9B 0.9800
C9 H9C 0.9800
C10 H10A 0.9800
C10 H10B 0.9800
C10 H10C 0.9800
C31 C32 1.395(4)
C31 H31 0.9500
C32 C33 1.399(4)
C32 H32 0.9500
C33 C34 1.406(4)
C33 H33 0.9500
C34 C35 1.394(4)
C34 H34 0.9500
C35 C36 1.512(3)
C37 C38 1.409(4)
C37 C42 1.414(4)
C38 C39 1.404(4)
C38 H38 0.9500
C39 C40 1.397(4)
C39 H39 0.9500
C40 C41 1.395(4)
C41 C42 1.412(4)
C41 H41 0.9500
